data_7018892
loop_
_publ_author_name
'Chen, Ke'
'Pullarkat, Sumod A.'
'Ma, Mengtao'
'Li, Yongxin'
'Leung, Pak-Hing'

_publ_section_title
;
 Chiral cyclopalladated complex promoted asymmetric synthesis of
 diester-substituted P,N-ligands via stepwise hydrophosphination and
 hydroamination reactions.
;
_journal_issue 17
_journal_name_full 'Dalton transactions (Cambridge, England : 2003)'
_journal_page_first 5391
_journal_page_last 5400
_journal_paper_doi 10.1039/c2dt12379g
_journal_volume 41
_journal_year 2012
_chemical_absolute_configuration ad
_chemical_formula_moiety 'C25 H26 Cl2 N O4 P Pd'
_chemical_formula_sum 'C25 H26 Cl2 N O4 P Pd'
_chemical_formula_weight 612.74
_chemical_name_systematic
;

?

;
_space_group_IT_number 4
_symmetry_cell_setting monoclinic
_symmetry_space_group_name_Hall 'P 2yb'
_symmetry_space_group_name_H-M 'P 1 21 1'
_atom_sites_solution_hydrogens geom
_atom_sites_solution_primary direct
_atom_sites_solution_secondary difmap
_audit_creation_method SHELXL-97
_cell_angle_alpha 90.00
_cell_angle_beta 109.676(8)
_cell_angle_gamma 90.00
_cell_formula_units_Z 4
_cell_length_a 10.5919(14)
_cell_length_b 20.528(3)
_cell_length_c 12.6956(16)
_cell_measurement_reflns_used 8919
_cell_measurement_temperature 173(2)
_cell_measurement_theta_max 32.90
_cell_measurement_theta_min 2.39
_cell_volume 2599.2(6)
_computing_cell_refinement 'Bruker SMART'
_computing_data_collection 'Bruker SMART'
_computing_data_reduction 'Bruker SAINT'
_computing_molecular_graphics 'Bruker SHELXTL'
_computing_publication_material 'Bruker SHELXTL'
_computing_structure_refinement 'SHELXL-97 (Sheldrick, 1997)'
_computing_structure_solution 'SHELXS-97 (Sheldrick, 1990)'
_diffrn_ambient_temperature 173(2)
_diffrn_measured_fraction_theta_full 0.986
_diffrn_measured_fraction_theta_max 0.986
_diffrn_measurement_device_type 'CCD area detector'
_diffrn_measurement_method 'phi and omega scans'
_diffrn_radiation_monochromator graphite
_diffrn_radiation_source 'fine-focus sealed tube'
_diffrn_radiation_type MoK\a
_diffrn_radiation_wavelength 0.71073
_diffrn_reflns_av_R_equivalents 0.0396
_diffrn_reflns_av_sigmaI/netI 0.0406
_diffrn_reflns_limit_h_max 16
_diffrn_reflns_limit_h_min -15
_diffrn_reflns_limit_k_max 31
_diffrn_reflns_limit_k_min -31
_diffrn_reflns_limit_l_max 19
_diffrn_reflns_limit_l_min -18
_diffrn_reflns_number 65855
_diffrn_reflns_theta_full 33.30
_diffrn_reflns_theta_max 33.30
_diffrn_reflns_theta_min 1.70
_exptl_absorpt_coefficient_mu 1.013
_exptl_absorpt_correction_T_max 0.8387
_exptl_absorpt_correction_T_min 0.7510
_exptl_absorpt_correction_type multi-scan
_exptl_absorpt_process_details sadabs
_exptl_crystal_colour yellow
_exptl_crystal_density_diffrn 1.566
_exptl_crystal_density_method 'not measured'
_exptl_crystal_description prism
_exptl_crystal_F_000 1240
_exptl_crystal_size_max 0.30
_exptl_crystal_size_mid 0.20
_exptl_crystal_size_min 0.18
_refine_diff_density_max 0.704
_refine_diff_density_min -0.941
_refine_diff_density_rms 0.220
_refine_ls_abs_structure_details 'Flack H D (1983), Acta Cryst. A39, 876-881'
_refine_ls_abs_structure_Flack -0.018(12)
_refine_ls_extinction_method none
_refine_ls_goodness_of_fit_ref 1.088
_refine_ls_hydrogen_treatment mixed
_refine_ls_matrix_type full
_refine_ls_number_parameters 625
_refine_ls_number_reflns 19720
_refine_ls_number_restraints 4
_refine_ls_restrained_S_all 1.089
_refine_ls_R_factor_all 0.0377
_refine_ls_R_factor_gt 0.0287
_refine_ls_shift/su_max 0.002
_refine_ls_shift/su_mean 0.000
_refine_ls_structure_factor_coef Fsqd
_refine_ls_weighting_details 'calc w=1/[\s^2^(Fo^2^)+(0.0432P)^2^+0.0000P] where P=(Fo^2^+2Fc^2^)/3'
_refine_ls_weighting_scheme calc
_refine_ls_wR_factor_gt 0.0701
_refine_ls_wR_factor_ref 0.0811
_reflns_number_gt 17544
_reflns_number_total 19720
_reflns_threshold_expression >2sigma(I)
_cod_data_source_file c2dt12379g.txt
_cod_data_source_block leung475
_cod_depositor_comments
;
The following automatic conversions were performed:

'_symmetry_cell_setting' value 'Monoclinic' changed to 'monoclinic'
according to /home/saulius/struct/CIF-dictionaries/cif_core.dic
dictionary named 'cif_core.dic' version 2.4.1 from 2010-06-29.

Automatic conversion script
Id: cif_fix_values 1715 2011-07-08 13:25:40Z adriana 
;
_cod_original_sg_symbol_H-M P2(1)
_cod_database_code 7018892

loop_
_symmetry_equiv_pos_as_xyz
'x, y, z'
'-x, y+1/2, -z'

loop_
_atom_site_label
_atom_site_type_symbol
_atom_site_fract_x
_atom_site_fract_y
_atom_site_fract_z
_atom_site_U_iso_or_equiv
_atom_site_adp_type
_atom_site_occupancy
_atom_site_symmetry_multiplicity
_atom_site_calc_flag
_atom_site_refinement_flags
Pd1 Pd 0.597929(17) 0.765121(8) 1.084913(13) 0.02077(4) Uani 1 1 d D
Pd2 Pd 0.933183(18) 0.735231(8) 0.417093(14) 0.02167(4) Uani 1 1 d D
C1 C 0.8420(2) 0.72817(12) 1.02568(19) 0.0233(4) Uani 1 1 d .
C2 C 0.9711(3) 0.70981(13) 1.0903(2) 0.0275(5) Uani 1 1 d .
H2 H 1.0194 0.7340 1.1551 0.033 Uiso 1 1 calc R
C3 C 1.0288(3) 0.65540(14) 1.0590(2) 0.0323(5) Uani 1 1 d .
H3 H 1.1173 0.6428 1.1027 0.039 Uiso 1 1 calc R
C4 C 0.9581(3) 0.61903(13) 0.9638(2) 0.0310(5) Uani 1 1 d .
C5 C 1.0179(4) 0.55748(15) 0.9354(3) 0.0425(7) Uani 1 1 d .
H5A H 1.0009 0.5210 0.9786 0.064 Uiso 1 1 calc R
H5B H 1.1148 0.5632 0.9538 0.064 Uiso 1 1 calc R
H5C H 0.9769 0.5483 0.8553 0.064 Uiso 1 1 calc R
C6 C 0.8305(3) 0.64006(14) 0.8992(2) 0.0338(6) Uani 1 1 d .
H6 H 0.7824 0.6169 0.8330 0.041 Uiso 1 1 calc R
C7 C 0.7725(3) 0.69388(13) 0.9293(2) 0.0303(5) Uani 1 1 d .
H7 H 0.6852 0.7075 0.8842 0.036 Uiso 1 1 calc R
C8 C 0.7691(2) 0.84070(11) 0.98166(19) 0.0220(4) Uani 1 1 d .
H8 H 0.7117 0.8281 0.9042 0.026 Uiso 1 1 calc R
C9 C 0.9095(2) 0.85799(12) 0.9813(2) 0.0256(4) Uani 1 1 d .
C10 C 1.0658(3) 0.8403(2) 0.8885(3) 0.0484(8) Uani 1 1 d .
H10A H 1.0872 0.8867 0.8865 0.073 Uiso 1 1 calc R
H10B H 1.0718 0.8187 0.8215 0.073 Uiso 1 1 calc R
H10C H 1.1295 0.8202 0.9553 0.073 Uiso 1 1 calc R
C11 C 0.7033(2) 0.89775(11) 1.0210(2) 0.0237(4) Uani 1 1 d .
H11 H 0.7630 0.9114 1.0971 0.028 Uiso 1 1 calc R
C12 C 0.6881(3) 0.95413(13) 0.9417(2) 0.0287(5) Uani 1 1 d .
C13 C 0.6017(4) 1.05988(16) 0.8920(4) 0.0523(9) Uani 1 1 d .
H13A H 0.6839 1.0734 0.8789 0.078 Uiso 1 1 calc R
H13B H 0.5659 1.0966 0.9226 0.078 Uiso 1 1 calc R
H13C H 0.5352 1.0459 0.8211 0.078 Uiso 1 1 calc R
C14 C 0.4195(3) 0.87572(13) 0.8944(2) 0.0271(5) Uani 1 1 d .
C15 C 0.3898(3) 0.82213(14) 0.8244(2) 0.0343(6) Uani 1 1 d .
H15 H 0.4329 0.7817 0.8501 0.041 Uiso 1 1 calc R
C16 C 0.2972(3) 0.82680(17) 0.7165(2) 0.0436(7) Uani 1 1 d .
H16 H 0.2785 0.7900 0.6683 0.052 Uiso 1 1 calc R
C17 C 0.2333(3) 0.88468(19) 0.6804(3) 0.0445(8) Uani 1 1 d .
H17 H 0.1688 0.8877 0.6074 0.053 Uiso 1 1 calc R
C18 C 0.2619(3) 0.93910(17) 0.7493(3) 0.0402(7) Uani 1 1 d .
H18 H 0.2180 0.9792 0.7227 0.048 Uiso 1 1 calc R
C19 C 0.3544(3) 0.93508(14) 0.8569(2) 0.0328(5) Uani 1 1 d .
H19 H 0.3733 0.9721 0.9045 0.039 Uiso 1 1 calc R
C20 C 0.4947(3) 0.91861(12) 1.1265(2) 0.0263(5) Uani 1 1 d .
C21 C 0.5879(3) 0.94993(13) 1.2174(2) 0.0322(5) Uani 1 1 d .
H21 H 0.6811 0.9468 1.2288 0.039 Uiso 1 1 calc R
C22 C 0.5435(3) 0.98537(16) 1.2904(3) 0.0403(7) Uani 1 1 d .
H22 H 0.6071 1.0068 1.3519 0.048 Uiso 1 1 calc R
C23 C 0.4106(3) 0.99041(16) 1.2764(3) 0.0413(7) Uani 1 1 d .
H23 H 0.3815 1.0156 1.3267 0.050 Uiso 1 1 calc R
C24 C 0.3193(4) 0.9584(2) 1.1885(3) 0.0510(9) Uani 1 1 d .
H24 H 0.2265 0.9612 1.1787 0.061 Uiso 1 1 calc R
C25 C 0.3603(3) 0.92234(18) 1.1141(3) 0.0417(7) Uani 1 1 d .
H25 H 0.2959 0.9000 1.0542 0.050 Uiso 1 1 calc R
C26 C 0.6806(2) 0.75932(12) 0.46399(18) 0.0230(4) Uani 1 1 d .
C27 C 0.5617(3) 0.78874(14) 0.4015(2) 0.0340(6) Uani 1 1 d .
H27 H 0.5163 0.7750 0.3269 0.041 Uiso 1 1 calc R
C28 C 0.5088(3) 0.83845(16) 0.4481(3) 0.0385(6) Uani 1 1 d .
H28 H 0.4271 0.8586 0.4046 0.046 Uiso 1 1 calc R
C29 C 0.5727(3) 0.85914(14) 0.5565(3) 0.0329(5) Uani 1 1 d .
C30 C 0.5194(4) 0.91633(18) 0.6032(4) 0.0513(9) Uani 1 1 d .
H30A H 0.5314 0.9082 0.6821 0.077 Uiso 1 1 calc R
H30B H 0.4239 0.9221 0.5610 0.077 Uiso 1 1 calc R
H30C H 0.5684 0.9558 0.5970 0.077 Uiso 1 1 calc R
C31 C 0.6892(3) 0.82721(14) 0.6193(2) 0.0314(5) Uani 1 1 d .
H31 H 0.7317 0.8393 0.6953 0.038 Uiso 1 1 calc R
C32 C 0.7450(3) 0.77817(12) 0.5742(2) 0.0276(5) Uani 1 1 d .
H32 H 0.8262 0.7577 0.6180 0.033 Uiso 1 1 calc R
C33 C 0.7270(2) 0.64047(11) 0.44043(18) 0.0216(4) Uani 1 1 d .
H33 H 0.7265 0.6132 0.3750 0.026 Uiso 1 1 calc R
C34 C 0.5938(3) 0.62931(12) 0.4594(2) 0.0272(5) Uani 1 1 d .
C35 C 0.3620(3) 0.6342(3) 0.3692(3) 0.0634(12) Uani 1 1 d .
H35A H 0.3398 0.5897 0.3851 0.095 Uiso 1 1 calc R
H35B H 0.2975 0.6487 0.2977 0.095 Uiso 1 1 calc R
H35C H 0.3579 0.6633 0.4291 0.095 Uiso 1 1 calc R
C36 C 0.8449(2) 0.61843(11) 0.54069(19) 0.0230(4) Uani 1 1 d .
H36 H 0.8407 0.6402 0.6099 0.028 Uiso 1 1 calc R
C37 C 0.8377(3) 0.54517(12) 0.5530(2) 0.0263(5) Uani 1 1 d .
C38 C 0.9207(4) 0.45297(15) 0.6636(3) 0.0495(9) Uani 1 1 d .
H38A H 0.8298 0.4365 0.6506 0.074 Uiso 1 1 calc R
H38B H 0.9784 0.4412 0.7393 0.074 Uiso 1 1 calc R
H38C H 0.9565 0.4337 0.6088 0.074 Uiso 1 1 calc R
C39 C 1.0434(2) 0.57883(12) 0.43705(19) 0.0234(4) Uani 1 1 d .
C40 C 1.0098(3) 0.58370(13) 0.3208(2) 0.0293(5) Uani 1 1 d .
H40 H 0.9665 0.6216 0.2824 0.035 Uiso 1 1 calc R
C41 C 1.0405(3) 0.53236(15) 0.2621(2) 0.0370(6) Uani 1 1 d .
H41 H 1.0180 0.5353 0.1832 0.044 Uiso 1 1 calc R
C42 C 1.1034(3) 0.47711(15) 0.3174(3) 0.0385(6) Uani 1 1 d .
H42 H 1.1246 0.4426 0.2763 0.046 Uiso 1 1 calc R
C43 C 1.1359(3) 0.47165(15) 0.4323(3) 0.0370(6) Uani 1 1 d .
H43 H 1.1786 0.4335 0.4701 0.044 Uiso 1 1 calc R
C44 C 1.1053(3) 0.52252(13) 0.4913(2) 0.0306(5) Uani 1 1 d .
H44 H 1.1270 0.5189 0.5701 0.037 Uiso 1 1 calc R
C45 C 1.1375(3) 0.64900(12) 0.6455(2) 0.0251(5) Uani 1 1 d .
C46 C 1.1164(3) 0.66255(15) 0.7461(2) 0.0353(6) Uani 1 1 d .
H46 H 1.0281 0.6688 0.7475 0.042 Uiso 1 1 calc R
C47 C 1.2262(3) 0.66678(17) 0.8445(2) 0.0440(7) Uani 1 1 d .
H47 H 1.2125 0.6765 0.9130 0.053 Uiso 1 1 calc R
C48 C 1.3540(4) 0.65700(16) 0.8434(3) 0.0435(8) Uani 1 1 d .
H48 H 1.4276 0.6581 0.9116 0.052 Uiso 1 1 calc R
C49 C 1.3761(3) 0.64567(16) 0.7442(3) 0.0415(7) Uani 1 1 d .
H49 H 1.4649 0.6404 0.7435 0.050 Uiso 1 1 calc R
C50 C 1.2677(3) 0.64203(15) 0.6450(2) 0.0355(6) Uani 1 1 d .
H50 H 1.2830 0.6347 0.5763 0.043 Uiso 1 1 calc R
Cl1 Cl 0.67412(7) 0.66052(3) 1.15752(5) 0.02886(12) Uani 1 1 d .
Cl2 Cl 0.39060(6) 0.75106(3) 1.10212(5) 0.03129(13) Uani 1 1 d .
Cl3 Cl 0.84701(7) 0.83054(3) 0.31191(5) 0.02940(12) Uani 1 1 d .
Cl4 Cl 1.14766(7) 0.75658(4) 0.42456(6) 0.03987(15) Uani 1 1 d .
N1 N 0.7801(2) 0.78377(9) 1.05874(17) 0.0215(4) Uani 1 1 d D
H1N H 0.822(2) 0.7941(17) 1.1212(17) 0.032 Uiso 1 1 d D
N2 N 0.7393(2) 0.71089(9) 0.41022(17) 0.0221(4) Uani 1 1 d D
H2N H 0.699(2) 0.7102(17) 0.3430(16) 0.033 Uiso 1 1 d D
O1 O 0.9914(2) 0.88708(11) 1.0563(2) 0.0391(5) Uani 1 1 d .
O2 O 0.93040(19) 0.83348(11) 0.89162(17) 0.0331(4) Uani 1 1 d .
O3 O 0.7226(3) 0.95180(11) 0.8605(2) 0.0441(5) Uani 1 1 d .
O4 O 0.6318(2) 1.00559(9) 0.9717(2) 0.0383(5) Uani 1 1 d .
O5 O 0.5818(2) 0.61842(12) 0.54791(19) 0.0397(5) Uani 1 1 d .
O6 O 0.4947(2) 0.63533(12) 0.36286(17) 0.0380(5) Uani 1 1 d .
O7 O 0.7696(2) 0.51079(10) 0.47886(18) 0.0394(5) Uani 1 1 d .
O8 O 0.9168(2) 0.52425(10) 0.65173(17) 0.0366(5) Uani 1 1 d .
P1 P 0.54358(6) 0.86684(3) 1.03171(5) 0.02294(11) Uani 1 1 d .
P2 P 1.00059(6) 0.64491(3) 0.51344(5) 0.02147(11) Uani 1 1 d .

loop_
_atom_site_aniso_label
_atom_site_aniso_U_11
_atom_site_aniso_U_22
_atom_site_aniso_U_33
_atom_site_aniso_U_23
_atom_site_aniso_U_13
_atom_site_aniso_U_12
Pd1 0.02186(7) 0.02170(7) 0.01844(7) 0.00054(6) 0.00638(5) -0.00234(6)
Pd2 0.02433(8) 0.01989(7) 0.02041(7) 0.00092(6) 0.00705(5) -0.00003(6)
C1 0.0241(10) 0.0220(10) 0.0248(10) 0.0010(8) 0.0097(8) 0.0001(8)
C2 0.0292(11) 0.0255(11) 0.0250(11) -0.0014(9) 0.0054(9) 0.0032(9)
C3 0.0336(14) 0.0313(13) 0.0312(12) 0.0023(10) 0.0099(10) 0.0082(10)
C4 0.0391(14) 0.0232(11) 0.0360(13) -0.0021(10) 0.0195(11) 0.0014(10)
C5 0.0539(19) 0.0315(14) 0.0462(17) -0.0053(12) 0.0221(15) 0.0083(13)
C6 0.0358(14) 0.0320(13) 0.0332(13) -0.0109(10) 0.0113(11) -0.0030(10)
C7 0.0273(12) 0.0310(12) 0.0293(12) -0.0061(10) 0.0049(9) -0.0006(9)
C8 0.0218(10) 0.0223(10) 0.0229(10) 0.0015(8) 0.0086(8) -0.0013(8)
C9 0.0238(11) 0.0229(10) 0.0299(11) 0.0040(9) 0.0088(9) 0.0004(8)
C10 0.0301(15) 0.068(2) 0.0530(19) -0.0017(17) 0.0219(14) -0.0018(15)
C11 0.0225(10) 0.0216(10) 0.0275(11) 0.0013(8) 0.0090(8) -0.0013(8)
C12 0.0263(12) 0.0226(11) 0.0366(13) 0.0049(10) 0.0098(10) -0.0010(9)
C13 0.0486(19) 0.0291(15) 0.075(3) 0.0201(15) 0.0153(18) 0.0122(13)
C14 0.0244(11) 0.0325(12) 0.0240(10) 0.0025(9) 0.0075(9) -0.0016(9)
C15 0.0375(14) 0.0310(13) 0.0292(12) 0.0022(10) 0.0043(10) -0.0059(11)
C16 0.0454(17) 0.0485(17) 0.0277(13) 0.0010(12) 0.0002(12) -0.0114(14)
C17 0.0322(15) 0.066(2) 0.0288(13) 0.0119(13) 0.0015(11) -0.0052(14)
C18 0.0325(14) 0.0487(16) 0.0383(15) 0.0151(13) 0.0104(11) 0.0083(12)
C19 0.0272(12) 0.0361(14) 0.0346(13) 0.0032(11) 0.0096(10) 0.0037(10)
C20 0.0253(11) 0.0254(11) 0.0296(12) -0.0033(9) 0.0109(9) 0.0001(8)
C21 0.0302(13) 0.0308(12) 0.0334(13) -0.0054(10) 0.0078(10) 0.0003(10)
C22 0.0422(16) 0.0395(15) 0.0388(15) -0.0149(12) 0.0131(12) -0.0042(13)
C23 0.0477(18) 0.0379(15) 0.0429(16) -0.0117(12) 0.0212(13) 0.0050(13)
C24 0.0344(16) 0.078(3) 0.0441(17) -0.0125(17) 0.0182(13) 0.0061(16)
C25 0.0265(13) 0.060(2) 0.0390(15) -0.0165(14) 0.0118(11) -0.0031(13)
C26 0.0262(10) 0.0202(10) 0.0222(9) 0.0017(8) 0.0075(7) 0.0015(8)
C27 0.0331(13) 0.0359(13) 0.0270(12) -0.0019(10) 0.0024(10) 0.0095(11)
C28 0.0319(14) 0.0390(15) 0.0409(15) -0.0006(12) 0.0076(11) 0.0131(11)
C29 0.0340(14) 0.0288(13) 0.0404(14) -0.0059(11) 0.0186(11) 0.0009(10)
C30 0.0504(19) 0.0457(18) 0.065(2) -0.0128(16) 0.0288(17) 0.0101(15)
C31 0.0369(14) 0.0305(12) 0.0270(11) -0.0064(10) 0.0112(10) -0.0027(10)
C32 0.0301(11) 0.0262(11) 0.0233(10) 0.0009(8) 0.0049(8) 0.0025(8)
C33 0.0248(10) 0.0193(9) 0.0205(9) 0.0003(7) 0.0076(8) 0.0014(8)
C34 0.0269(11) 0.0236(10) 0.0324(12) 0.0026(9) 0.0118(9) 0.0011(9)
C35 0.0262(15) 0.108(4) 0.057(2) 0.000(2) 0.0152(15) 0.0054(18)
C36 0.0274(11) 0.0205(10) 0.0219(10) 0.0026(8) 0.0092(8) 0.0027(8)
C37 0.0295(12) 0.0235(11) 0.0282(12) 0.0034(9) 0.0128(9) 0.0038(9)
C38 0.078(3) 0.0296(14) 0.0444(18) 0.0159(13) 0.0252(17) 0.0211(15)
C39 0.0233(10) 0.0249(10) 0.0230(10) -0.0020(8) 0.0093(8) 0.0015(8)
C40 0.0350(13) 0.0293(12) 0.0241(11) -0.0012(9) 0.0106(9) -0.0003(10)
C41 0.0472(17) 0.0390(15) 0.0274(12) -0.0076(11) 0.0158(11) -0.0033(13)
C42 0.0427(16) 0.0338(14) 0.0450(16) -0.0137(12) 0.0229(13) -0.0007(12)
C43 0.0358(14) 0.0312(13) 0.0448(16) -0.0047(12) 0.0147(12) 0.0077(11)
C44 0.0334(13) 0.0302(12) 0.0276(11) 0.0000(9) 0.0095(10) 0.0086(10)
C45 0.0301(12) 0.0206(10) 0.0213(10) 0.0013(8) 0.0044(8) 0.0019(8)
C46 0.0389(15) 0.0425(15) 0.0234(11) -0.0035(10) 0.0090(10) -0.0055(12)
C47 0.0501(18) 0.0527(19) 0.0248(12) -0.0039(12) 0.0068(12) -0.0156(15)
C48 0.0461(17) 0.0366(15) 0.0337(14) 0.0017(12) -0.0051(13) -0.0098(13)
C49 0.0318(14) 0.0376(15) 0.0432(16) -0.0050(12) -0.0029(12) 0.0014(11)
C50 0.0279(13) 0.0400(15) 0.0328(13) -0.0063(11) 0.0025(10) 0.0044(11)
Cl1 0.0344(3) 0.0236(3) 0.0289(3) 0.0041(2) 0.0109(2) -0.0037(2)
Cl2 0.0249(3) 0.0421(4) 0.0277(3) -0.0018(2) 0.0100(2) -0.0072(2)
Cl3 0.0373(3) 0.0207(2) 0.0270(3) 0.0039(2) 0.0065(2) -0.0019(2)
Cl4 0.0292(3) 0.0447(4) 0.0475(4) 0.0075(3) 0.0152(3) -0.0023(3)
N1 0.0248(9) 0.0189(8) 0.0215(8) 0.0020(7) 0.0086(7) -0.0012(7)
N2 0.0263(9) 0.0169(8) 0.0217(8) 0.0009(7) 0.0063(7) 0.0012(7)
O1 0.0295(10) 0.0408(12) 0.0449(12) -0.0109(9) 0.0099(9) -0.0102(8)
O2 0.0278(9) 0.0423(11) 0.0322(9) 0.0005(8) 0.0138(7) -0.0017(8)
O3 0.0551(14) 0.0396(12) 0.0453(12) 0.0151(10) 0.0270(11) 0.0101(10)
O4 0.0389(11) 0.0237(9) 0.0541(13) 0.0049(8) 0.0179(10) 0.0062(8)
O5 0.0400(12) 0.0475(13) 0.0366(11) 0.0110(9) 0.0195(9) 0.0031(9)
O6 0.0247(9) 0.0571(13) 0.0323(10) -0.0009(9) 0.0097(7) -0.0019(9)
O7 0.0528(13) 0.0225(9) 0.0390(11) -0.0023(8) 0.0105(9) -0.0040(8)
O8 0.0518(13) 0.0259(9) 0.0303(9) 0.0072(7) 0.0115(9) 0.0125(9)
P1 0.0220(3) 0.0236(3) 0.0238(3) 0.0001(2) 0.0085(2) -0.0003(2)
P2 0.0230(3) 0.0215(3) 0.0196(2) 0.0011(2) 0.0067(2) 0.0030(2)

loop_
_atom_type_symbol
_atom_type_description
_atom_type_scat_dispersion_real
_atom_type_scat_dispersion_imag
_atom_type_scat_source
C C 0.0033 0.0016 'International Tables Vol C Tables 4.2.6.8 and 6.1.1.4'
H H 0.0000 0.0000 'International Tables Vol C Tables 4.2.6.8 and 6.1.1.4'
N N 0.0061 0.0033 'International Tables Vol C Tables 4.2.6.8 and 6.1.1.4'
P P 0.1023 0.0942 'International Tables Vol C Tables 4.2.6.8 and 6.1.1.4'
Cl Cl 0.1484 0.1585 'International Tables Vol C Tables 4.2.6.8 and 6.1.1.4'
Pd Pd -0.9988 1.0072 'International Tables Vol C Tables 4.2.6.8 and 6.1.1.4'
O O 0.0106 0.0060 'International Tables Vol C Tables 4.2.6.8 and 6.1.1.4'

loop_
_geom_angle_atom_site_label_1
_geom_angle_atom_site_label_2
_geom_angle_atom_site_label_3
_geom_angle
N1 Pd1 P1 86.45(6)
N1 Pd1 Cl2 175.21(6)
P1 Pd1 Cl2 89.36(2)
N1 Pd1 Cl1 90.92(6)
P1 Pd1 Cl1 174.16(2)
Cl2 Pd1 Cl1 93.47(2)
N2 Pd2 P2 87.26(6)
N2 Pd2 Cl4 177.21(6)
P2 Pd2 Cl4 90.38(3)
N2 Pd2 Cl3 89.27(6)
P2 Pd2 Cl3 176.51(3)
Cl4 Pd2 Cl3 93.09(3)
C2 C1 C7 120.5(2)
C2 C1 N1 119.7(2)
C7 C1 N1 119.8(2)
C1 C2 C3 119.2(2)
C1 C2 H2 120.4
C3 C2 H2 120.4
C2 C3 C4 120.9(3)
C2 C3 H3 119.6
C4 C3 H3 119.6
C6 C4 C3 118.3(2)
C6 C4 C5 121.3(3)
C3 C4 C5 120.4(3)
C4 C5 H5A 109.5
C4 C5 H5B 109.5
H5A C5 H5B 109.5
C4 C5 H5C 109.5
H5A C5 H5C 109.5
H5B C5 H5C 109.5
C7 C6 C4 121.3(2)
C7 C6 H6 119.4
C4 C6 H6 119.4
C6 C7 C1 119.8(2)
C6 C7 H7 120.1
C1 C7 H7 120.1
N1 C8 C11 109.07(19)
N1 C8 C9 108.64(18)
C11 C8 C9 111.90(19)
N1 C8 H8 109.1
C11 C8 H8 109.1
C9 C8 H8 109.1
O1 C9 O2 125.4(2)
O1 C9 C8 123.6(2)
O2 C9 C8 110.9(2)
O2 C10 H10A 109.5
O2 C10 H10B 109.5
H10A C10 H10B 109.5
O2 C10 H10C 109.5
H10A C10 H10C 109.5
H10B C10 H10C 109.5
C12 C11 C8 109.1(2)
C12 C11 P1 114.65(17)
C8 C11 P1 106.79(16)
C12 C11 H11 108.7
C8 C11 H11 108.7
P1 C11 H11 108.7
O3 C12 O4 124.8(3)
O3 C12 C11 123.1(3)
O4 C12 C11 112.0(2)
O4 C13 H13A 109.5
O4 C13 H13B 109.5
H13A C13 H13B 109.5
O4 C13 H13C 109.5
H13A C13 H13C 109.5
H13B C13 H13C 109.5
C15 C14 C19 119.6(2)
C15 C14 P1 118.3(2)
C19 C14 P1 122.1(2)
C14 C15 C16 120.6(3)
C14 C15 H15 119.7
C16 C15 H15 119.7
C17 C16 C15 119.6(3)
C17 C16 H16 120.2
C15 C16 H16 120.2
C16 C17 C18 120.7(3)
C16 C17 H17 119.7
C18 C17 H17 119.7
C17 C18 C19 120.2(3)
C17 C18 H18 119.9
C19 C18 H18 119.9
C18 C19 C14 119.2(3)
C18 C19 H19 120.4
C14 C19 H19 120.4
C25 C20 C21 118.9(3)
C25 C20 P1 118.2(2)
C21 C20 P1 122.7(2)
C22 C21 C20 119.5(3)
C22 C21 H21 120.3
C20 C21 H21 120.3
C23 C22 C21 121.6(3)
C23 C22 H22 119.2
C21 C22 H22 119.2
C22 C23 C24 118.9(3)
C22 C23 H23 120.5
C24 C23 H23 120.5
C23 C24 C25 121.0(3)
C23 C24 H24 119.5
C25 C24 H24 119.5
C20 C25 C24 120.1(3)
C20 C25 H25 120.0
C24 C25 H25 120.0
C27 C26 C32 120.0(2)
C27 C26 N2 118.6(2)
C32 C26 N2 121.3(2)
C26 C27 C28 119.9(2)
C26 C27 H27 120.1
C28 C27 H27 120.1
C29 C28 C27 121.2(3)
C29 C28 H28 119.4
C27 C28 H28 119.4
C28 C29 C31 118.1(3)
C28 C29 C30 120.6(3)
C31 C29 C30 121.3(3)
C29 C30 H30A 109.5
C29 C30 H30B 109.5
H30A C30 H30B 109.5
C29 C30 H30C 109.5
H30A C30 H30C 109.5
H30B C30 H30C 109.5
C32 C31 C29 121.8(2)
C32 C31 H31 119.1
C29 C31 H31 119.1
C31 C32 C26 119.0(2)
C31 C32 H32 120.5
C26 C32 H32 120.5
N2 C33 C36 112.33(19)
N2 C33 C34 110.27(19)
C36 C33 C34 111.4(2)
N2 C33 H33 107.5
C36 C33 H33 107.5
C34 C33 H33 107.5
O5 C34 O6 125.9(3)
O5 C34 C33 125.0(2)
O6 C34 C33 109.1(2)
O6 C35 H35A 109.5
O6 C35 H35B 109.5
H35A C35 H35B 109.5
O6 C35 H35C 109.5
H35A C35 H35C 109.5
H35B C35 H35C 109.5
C37 C36 C33 109.0(2)
C37 C36 P2 112.60(17)
C33 C36 P2 106.53(16)
C37 C36 H36 109.5
C33 C36 H36 109.5
P2 C36 H36 109.5
O7 C37 O8 124.9(2)
O7 C37 C36 122.6(2)
O8 C37 C36 112.5(2)
O8 C38 H38A 109.5
O8 C38 H38B 109.5
H38A C38 H38B 109.5
O8 C38 H38C 109.5
H38A C38 H38C 109.5
H38B C38 H38C 109.5
C44 C39 C40 119.4(2)
C44 C39 P2 121.19(19)
C40 C39 P2 119.34(19)
C41 C40 C39 119.2(3)
C41 C40 H40 120.4
C39 C40 H40 120.4
C42 C41 C40 120.6(3)
C42 C41 H41 119.7
C40 C41 H41 119.7
C41 C42 C43 120.5(3)
C41 C42 H42 119.7
C43 C42 H42 119.7
C42 C43 C44 119.2(3)
C42 C43 H43 120.4
C44 C43 H43 120.4
C43 C44 C39 121.0(3)
C43 C44 H44 119.5
C39 C44 H44 119.5
C50 C45 C46 119.3(2)
C50 C45 P2 118.5(2)
C46 C45 P2 122.1(2)
C47 C46 C45 119.4(3)
C47 C46 H46 120.3
C45 C46 H46 120.3
C48 C47 C46 120.6(3)
C48 C47 H47 119.7
C46 C47 H47 119.7
C47 C48 C49 120.4(3)
C47 C48 H48 119.8
C49 C48 H48 119.8
C48 C49 C50 119.7(3)
C48 C49 H49 120.2
C50 C49 H49 120.2
C45 C50 C49 120.5(3)
C45 C50 H50 119.7
C49 C50 H50 119.7
C1 N1 C8 111.57(18)
C1 N1 Pd1 115.63(15)
C8 N1 Pd1 111.75(14)
C1 N1 H1N 110(2)
C8 N1 H1N 110(3)
Pd1 N1 H1N 97(2)
C26 N2 C33 116.53(19)
C26 N2 Pd2 112.67(14)
C33 N2 Pd2 112.69(14)
C26 N2 H2N 110(2)
C33 N2 H2N 101(2)
Pd2 N2 H2N 102(2)
C9 O2 C10 115.9(2)
C12 O4 C13 114.8(3)
C34 O6 C35 115.6(3)
C37 O8 C38 114.0(2)
C14 P1 C20 107.77(12)
C14 P1 C11 106.27(12)
C20 P1 C11 108.70(11)
C14 P1 Pd1 114.87(9)
C20 P1 Pd1 117.11(9)
C11 P1 Pd1 101.27(8)
C39 P2 C45 105.27(11)
C39 P2 C36 106.01(11)
C45 P2 C36 108.79(12)
C39 P2 Pd2 115.19(8)
C45 P2 Pd2 118.91(8)
C36 P2 Pd2 101.86(7)

loop_
_geom_bond_atom_site_label_1
_geom_bond_atom_site_label_2
_geom_bond_distance
Pd1 N1 2.100(2)
Pd1 P1 2.2103(7)
Pd1 Cl2 2.2971(7)
Pd1 Cl1 2.3686(7)
Pd2 N2 2.087(2)
Pd2 P2 2.2034(6)
Pd2 Cl4 2.2840(8)
Pd2 Cl3 2.3714(7)
C1 C2 1.389(3)
C1 C7 1.389(3)
C1 N1 1.447(3)
C2 C3 1.394(4)
C2 H2 0.9500
C3 C4 1.403(4)
C3 H3 0.9500
C4 C6 1.393(4)
C4 C5 1.511(4)
C5 H5A 0.9800
C5 H5B 0.9800
C5 H5C 0.9800
C6 C7 1.379(4)
C6 H6 0.9500
C7 H7 0.9500
C8 N1 1.503(3)
C8 C11 1.530(3)
C8 C9 1.531(3)
C8 H8 1.0000
C9 O1 1.208(3)
C9 O2 1.330(3)
C10 O2 1.455(4)
C10 H10A 0.9800
C10 H10B 0.9800
C10 H10C 0.9800
C11 C12 1.507(4)
C11 P1 1.854(2)
C11 H11 1.0000
C12 O3 1.204(4)
C12 O4 1.331(3)
C13 O4 1.467(4)
C13 H13A 0.9800
C13 H13B 0.9800
C13 H13C 0.9800
C14 C15 1.382(4)
C14 C19 1.402(4)
C14 P1 1.805(3)
C15 C16 1.395(4)
C15 H15 0.9500
C16 C17 1.367(5)
C16 H16 0.9500
C17 C18 1.388(5)
C17 H17 0.9500
C18 C19 1.390(4)
C18 H18 0.9500
C19 H19 0.9500
C20 C25 1.381(4)
C20 C21 1.397(4)
C20 P1 1.807(3)
C21 C22 1.379(4)
C21 H21 0.9500
C22 C23 1.363(5)
C22 H22 0.9500
C23 C24 1.373(5)
C23 H23 0.9500
C24 C25 1.381(5)
C24 H24 0.9500
C25 H25 0.9500
C26 C27 1.381(3)
C26 C32 1.389(3)
C26 N2 1.458(3)
C27 C28 1.388(4)
C27 H27 0.9500
C28 C29 1.380(4)
C28 H28 0.9500
C29 C31 1.387(4)
C29 C30 1.509(4)
C30 H30A 0.9800
C30 H30B 0.9800
C30 H30C 0.9800
C31 C32 1.385(4)
C31 H31 0.9500
C32 H32 0.9500
C33 N2 1.512(3)
C33 C36 1.521(3)
C33 C34 1.526(4)
C33 H33 1.0000
C34 O5 1.194(3)
C34 O6 1.324(3)
C35 O6 1.435(4)
C35 H35A 0.9800
C35 H35B 0.9800
C35 H35C 0.9800
C36 C37 1.517(3)
C36 P2 1.876(3)
C36 H36 1.0000
C37 O7 1.203(3)
C37 O8 1.323(3)
C38 O8 1.470(4)
C38 H38A 0.9800
C38 H38B 0.9800
C38 H38C 0.9800
C39 C44 1.392(3)
C39 C40 1.401(3)
C39 P2 1.812(2)
C40 C41 1.391(4)
C40 H40 0.9500
C41 C42 1.382(5)
C41 H41 0.9500
C42 C43 1.386(5)
C42 H42 0.9500
C43 C44 1.386(4)
C43 H43 0.9500
C44 H44 0.9500
C45 C50 1.389(4)
C45 C46 1.397(4)
C45 P2 1.812(2)
C46 C47 1.393(4)
C46 H46 0.9500
C47 C48 1.373(5)
C47 H47 0.9500
C48 C49 1.376(5)
C48 H48 0.9500
C49 C50 1.392(4)
C49 H49 0.9500
C50 H50 0.9500
N1 H1N 0.794(17)
N2 H2N 0.817(17)
